data_4030394
loop_
_publ_author_name
'Niu, Pengfei'
'Kang, Jinfeng'
'Tian, Xianhai'
'Song, Lina'
'Liu, Hongxu'
'Wu, Jie'
'Yu, Wenquan'
'Chang, Junbiao'

_publ_section_title
;
 Synthesis of 2-Amino-1,3,4-oxadiazoles and 2-Amino-1,3,4-thiadiazoles via
 Sequential Condensation and I2-Mediated Oxidative C-O/C-S Bond Formation.
;
_journal_issue 2
_journal_name_full 'The Journal of organic chemistry'
_journal_page_first 1018
_journal_paper_doi 10.1021/jo502518c
_journal_volume 80
_journal_year 2014
_chemical_formula_sum 'C24 H18 N6 O2'
_chemical_formula_weight 422.44
_chemical_name_systematic
; 
 ? 
;
_space_group_IT_number 15
_symmetry_space_group_name_Hall '-C 2yc'
_symmetry_space_group_name_H-M 'C 1 2/c 1'
_atom_sites_solution_hydrogens geom
_atom_sites_solution_primary direct
_atom_sites_solution_secondary difmap
_audit_creation_method SHELXL-97
_cell_angle_alpha 90.00
_cell_angle_beta 99.96(3)
_cell_angle_gamma 90.00
_cell_formula_units_Z 4
_cell_length_a 22.496(5)
_cell_length_b 10.716(2)
_cell_length_c 11.564(2)
_cell_measurement_temperature 293(2)
_cell_volume 2745.7(10)
_computing_structure_refinement 'SHELXL-97 (Sheldrick, 1997)'
_computing_structure_solution 'SHELXS-97 (Sheldrick, 1990)'
_diffrn_ambient_temperature 293(2)
_diffrn_measured_fraction_theta_full 0.999
_diffrn_measured_fraction_theta_max 0.999
_diffrn_radiation_monochromator graphite
_diffrn_radiation_source 'fine-focus sealed tube'
_diffrn_radiation_type MoK\a
_diffrn_radiation_wavelength 0.71073
_diffrn_reflns_av_R_equivalents 0.0322
_diffrn_reflns_av_sigmaI/netI 0.0242
_diffrn_reflns_limit_h_max 26
_diffrn_reflns_limit_h_min -25
_diffrn_reflns_limit_k_max 12
_diffrn_reflns_limit_k_min -11
_diffrn_reflns_limit_l_max 13
_diffrn_reflns_limit_l_min -13
_diffrn_reflns_number 9016
_diffrn_reflns_theta_full 25.00
_diffrn_reflns_theta_max 25.00
_diffrn_reflns_theta_min 2.66
_exptl_absorpt_coefficient_mu 0.068
_exptl_absorpt_correction_T_max 0.9925
_exptl_absorpt_correction_T_min 0.9864
_exptl_crystal_density_diffrn 1.022
_exptl_crystal_density_method 'not measured'
_exptl_crystal_F_000 880
_exptl_crystal_size_max 0.20
_exptl_crystal_size_mid 0.16
_exptl_crystal_size_min 0.11
_refine_diff_density_max 1.202
_refine_diff_density_min -0.496
_refine_diff_density_rms 0.154
_refine_ls_extinction_method none
_refine_ls_goodness_of_fit_ref 2.010
_refine_ls_hydrogen_treatment mixed
_refine_ls_matrix_type full
_refine_ls_number_parameters 145
_refine_ls_number_reflns 2414
_refine_ls_number_restraints 0
_refine_ls_restrained_S_all 2.010
_refine_ls_R_factor_all 0.1768
_refine_ls_R_factor_gt 0.1681
_refine_ls_shift/su_max 0.000
_refine_ls_shift/su_mean 0.000
_refine_ls_structure_factor_coef Fsqd
_refine_ls_weighting_details 'calc w=1/[\s^2^(Fo^2^)+(0.2000P)^2^+0.0000P] where P=(Fo^2^+2Fc^2^)/3'
_refine_ls_weighting_scheme calc
_refine_ls_wR_factor_gt 0.4836
_refine_ls_wR_factor_ref 0.4900
_reflns_number_gt 2082
_reflns_number_total 2414
_reflns_threshold_expression >2sigma(I)
_cod_data_source_file jo502518c_si_002.cif
_cod_data_source_block a
_cod_depositor_comments 'Adding full bibliography for 4030394.cif.'
_cod_original_cell_volume 2745.8(9)
_cod_database_code 4030394

loop_
_symmetry_equiv_pos_as_xyz
'x, y, z'
'-x, y, -z+1/2'
'x+1/2, y+1/2, z'
'-x+1/2, y+1/2, -z+1/2'
'-x, -y, -z'
'x, -y, z-1/2'
'-x+1/2, -y+1/2, -z'
'x+1/2, -y+1/2, z-1/2'

loop_
_atom_site_label
_atom_site_type_symbol
_atom_site_fract_x
_atom_site_fract_y
_atom_site_fract_z
_atom_site_U_iso_or_equiv
_atom_site_adp_type
_atom_site_occupancy
_atom_site_symmetry_multiplicity
_atom_site_calc_flag
_atom_site_refinement_flags
O1 O 0.34887(15) 0.0377(3) -0.0717(3) 0.0618(12) Uani 1 1 d .
N1 N 0.3834(2) 0.0703(5) 0.1136(4) 0.0731(15) Uani 1 1 d .
N2 N 0.4322(2) 0.0412(5) 0.0568(4) 0.0816(16) Uani 1 1 d .
N3 N 0.4366(2) -0.0060(7) -0.1413(4) 0.103(2) Uani 1 1 d .
H3A H 0.4752 -0.0147 -0.1300 0.123 Uiso 1 1 calc R
H3B H 0.4159 -0.0158 -0.2105 0.123 Uiso 1 1 calc R
C1 C 0.2725(2) 0.0871(4) 0.0459(4) 0.0532(13) Uani 1 1 d .
C2 C 0.2293(2) 0.0405(5) -0.0437(4) 0.0637(14) Uani 1 1 d .
H2 H 0.2414 0.0030 -0.1083 0.076 Uiso 1 1 calc R
C3 C 0.1682(3) 0.0490(6) -0.0386(6) 0.0844(18) Uani 1 1 d .
H3 H 0.1400 0.0165 -0.0994 0.101 Uiso 1 1 calc R
C4 C 0.1489(3) 0.1051(7) 0.0555(7) 0.092(2) Uani 1 1 d .
H4 H 0.1079 0.1091 0.0584 0.111 Uiso 1 1 calc R
C5 C 0.1719(3) 0.2185(6) 0.2423(7) 0.088(2) Uani 1 1 d .
H5 H 0.1308 0.2228 0.2445 0.105 Uiso 1 1 calc R
C6 C 0.2119(4) 0.2718(6) 0.3298(7) 0.097(2) Uani 1 1 d .
H6 H 0.1981 0.3106 0.3922 0.116 Uiso 1 1 calc R
C7 C 0.2738(4) 0.2682(5) 0.3261(6) 0.094(2) Uani 1 1 d .
H7 H 0.3010 0.3072 0.3848 0.113 Uiso 1 1 calc R
C8 C 0.2949(3) 0.2073(5) 0.2356(5) 0.0750(17) Uani 1 1 d .
H8 H 0.3361 0.2046 0.2345 0.090 Uiso 1 1 calc R
C9 C 0.2537(2) 0.1485(4) 0.1441(4) 0.0625(14) Uani 1 1 d .
C10 C 0.1917(3) 0.1568(5) 0.1482(5) 0.0735(16) Uani 1 1 d .
C11 C 0.3358(2) 0.0691(5) 0.0368(4) 0.0565(13) Uani 1 1 d .
C12 C 0.4090(2) 0.0230(5) -0.0515(4) 0.0652(14) Uani 1 1 d .

loop_
_atom_site_aniso_label
_atom_site_aniso_U_11
_atom_site_aniso_U_22
_atom_site_aniso_U_33
_atom_site_aniso_U_23
_atom_site_aniso_U_13
_atom_site_aniso_U_12
O1 0.058(2) 0.084(2) 0.0400(19) -0.0039(14) -0.0024(14) -0.0023(15)
N1 0.052(3) 0.120(4) 0.045(2) -0.001(2) 0.002(2) -0.001(2)
N2 0.063(3) 0.143(4) 0.036(2) -0.010(2) -0.001(2) 0.000(2)
N3 0.062(3) 0.203(6) 0.042(3) -0.020(3) 0.005(2) 0.006(3)
C1 0.060(3) 0.046(2) 0.052(3) 0.0068(18) 0.005(2) -0.0010(18)
C2 0.061(3) 0.071(3) 0.055(3) 0.002(2) -0.002(2) 0.000(2)
C3 0.065(4) 0.093(4) 0.090(4) 0.003(3) 0.000(3) 0.003(3)
C4 0.069(4) 0.095(5) 0.115(5) 0.009(4) 0.022(4) 0.016(3)
C5 0.093(5) 0.068(4) 0.108(5) 0.009(3) 0.033(4) 0.023(3)
C6 0.119(6) 0.081(4) 0.099(5) 0.003(4) 0.044(5) 0.020(4)
C7 0.148(7) 0.062(3) 0.070(4) -0.012(3) 0.015(4) 0.001(3)
C8 0.097(5) 0.065(3) 0.061(3) -0.005(2) 0.009(3) -0.002(3)
C9 0.080(4) 0.052(3) 0.054(3) 0.012(2) 0.008(2) 0.003(2)
C10 0.077(4) 0.073(3) 0.070(3) 0.012(3) 0.012(3) 0.012(3)
C11 0.068(3) 0.066(3) 0.033(2) 0.0018(18) 0.001(2) -0.010(2)
C12 0.058(3) 0.090(4) 0.044(3) 0.000(2) -0.002(2) -0.003(2)

loop_
_atom_type_symbol
_atom_type_description
_atom_type_scat_dispersion_real
_atom_type_scat_dispersion_imag
_atom_type_scat_source
C C 0.0033 0.0016 'International Tables Vol C Tables 4.2.6.8 and 6.1.1.4'
H H 0.0000 0.0000 'International Tables Vol C Tables 4.2.6.8 and 6.1.1.4'
N N 0.0061 0.0033 'International Tables Vol C Tables 4.2.6.8 and 6.1.1.4'
O O 0.0106 0.0060 'International Tables Vol C Tables 4.2.6.8 and 6.1.1.4'

loop_
_geom_angle_atom_site_label_1
_geom_angle_atom_site_label_2
_geom_angle_atom_site_label_3
_geom_angle
C12 O1 C11 103.8(4)
C11 N1 N2 107.7(4)
C12 N2 N1 105.7(5)
C12 N3 H3A 120.0
C12 N3 H3B 120.0
H3A N3 H3B 120.0
C2 C1 C9 119.4(5)
C2 C1 C11 117.8(4)
C9 C1 C11 122.8(4)
C1 C2 C3 121.1(5)
C1 C2 H2 119.5
C3 C2 H2 119.5
C4 C3 C2 120.8(6)
C4 C3 H3 119.6
C2 C3 H3 119.6
C3 C4 C10 120.0(6)
C3 C4 H4 120.0
C10 C4 H4 120.0
C6 C5 C10 121.1(6)
C6 C5 H5 119.5
C10 C5 H5 119.5
C5 C6 C7 119.9(6)
C5 C6 H6 120.0
C7 C6 H6 120.0
C8 C7 C6 120.6(7)
C8 C7 H7 119.7
C6 C7 H7 119.7
C7 C8 C9 120.3(6)
C7 C8 H8 119.9
C9 C8 H8 119.9
C10 C9 C8 117.9(5)
C10 C9 C1 119.0(5)
C8 C9 C1 123.0(5)
C9 C10 C5 120.2(6)
C9 C10 C4 119.7(5)
C5 C10 C4 120.1(6)
N1 C11 O1 110.6(4)
N1 C11 C1 131.8(4)
O1 C11 C1 117.6(4)
N2 C12 N3 128.8(5)
N2 C12 O1 112.3(5)
N3 C12 O1 118.9(5)

loop_
_geom_bond_atom_site_label_1
_geom_bond_atom_site_label_2
_geom_bond_distance
O1 C12 1.341(6)
O1 C11 1.380(6)
N1 C11 1.268(7)
N1 N2 1.407(7)
N2 C12 1.286(7)
N3 C12 1.336(6)
N3 H3A 0.8600
N3 H3B 0.8600
C1 C2 1.386(7)
C1 C9 1.438(7)
C1 C11 1.457(7)
C2 C3 1.388(8)
C2 H2 0.9300
C3 C4 1.377(10)
C3 H3 0.9300
C4 C10 1.424(10)
C4 H4 0.9300
C5 C6 1.358(10)
C5 C10 1.409(9)
C5 H5 0.9300
C6 C7 1.403(11)
C6 H6 0.9300
C7 C8 1.385(8)
C7 H7 0.9300
C8 C9 1.428(8)
C8 H8 0.9300
C9 C10 1.406(8)

loop_
_geom_hbond_atom_site_label_D
_geom_hbond_atom_site_label_H
_geom_hbond_atom_site_label_A
_geom_hbond_distance_DH
_geom_hbond_distance_HA
_geom_hbond_distance_DA
_geom_hbond_angle_DHA
_geom_hbond_site_symmetry_A
N3 H3A N2 0.86 2.13 2.969(7) 165.5 5_655
N3 H3B N1 0.86 2.12 2.961(6) 165.3 6

loop_
_geom_torsion_atom_site_label_1
_geom_torsion_atom_site_label_2
_geom_torsion_atom_site_label_3
_geom_torsion_atom_site_label_4
_geom_torsion
C11 N1 N2 C12 -0.8(6)
C9 C1 C2 C3 -1.8(7)
C11 C1 C2 C3 177.0(4)
C1 C2 C3 C4 0.5(8)
C2 C3 C4 C10 0.9(10)
C10 C5 C6 C7 1.4(10)
C5 C6 C7 C8 -2.1(9)
C6 C7 C8 C9 0.8(8)
C7 C8 C9 C10 1.1(7)
C7 C8 C9 C1 178.0(4)
C2 C1 C9 C10 1.7(7)
C11 C1 C9 C10 -177.1(4)
C2 C1 C9 C8 -175.2(5)
C11 C1 C9 C8 6.1(7)
C8 C9 C10 C5 -1.8(7)
C1 C9 C10 C5 -178.8(4)
C8 C9 C10 C4 176.8(5)
C1 C9 C10 C4 -0.3(7)
C6 C5 C10 C9 0.5(9)
C6 C5 C10 C4 -178.0(6)
C3 C4 C10 C9 -1.0(9)
C3 C4 C10 C5 177.5(6)
N2 N1 C11 O1 1.2(6)
N2 N1 C11 C1 177.2(5)
C12 O1 C11 N1 -1.1(5)
C12 O1 C11 C1 -177.7(4)
C2 C1 C11 N1 -158.9(6)
C9 C1 C11 N1 19.8(8)
C2 C1 C11 O1 16.8(6)
C9 C1 C11 O1 -164.4(4)
N1 N2 C12 N3 179.3(6)
N1 N2 C12 O1 0.1(6)
C11 O1 C12 N2 0.5(6)
C11 O1 C12 N3 -178.7(5)
